data_2008567
loop_
_publ_author_name
'Dobson, Allison J.'
'Gerkin, Roger E.'

_publ_section_title
;
 Hydrogen bonding in quinolinium-4-carboxylate dihydrate
;
_journal_issue 6
_journal_name_full 'Acta Crystallographica Section C'
_journal_page_first 935
_journal_page_last 937
_journal_paper_doi 10.1107/S0108270199002565
_journal_volume 55
_journal_year 1999
_chemical_formula_iupac 'C10 H7 N O2 , 2H2 O'
_chemical_formula_moiety 'C10 H11 N1 O4'
_chemical_formula_sum 'C10 H11 N O4'
_chemical_formula_weight 209.20
_chemical_name_common 'quinolinium-4-carboxylate dihydrate '
_chemical_name_systematic ' ?'
_space_group_IT_number 9
_symmetry_cell_setting monoclinic
_symmetry_space_group_name_Hall 'C -2yc'
_symmetry_space_group_name_H-M 'C 1 c 1'
_cell_angle_alpha 90
_cell_angle_beta 117.38(2)
_cell_angle_gamma 90
_cell_formula_units_Z 4
_cell_length_a 8.438(2)
_cell_length_b 27.4960(10)
_cell_length_c 4.8940(10)
_cell_measurement_reflns_used 25
_cell_measurement_temperature 296
_cell_measurement_theta_max 17.4
_cell_measurement_theta_min 15.6
_cell_volume 1008.3(4)
_computing_cell_refinement 'MSC/AFC Diffractometer Control Software'
_computing_data_collection
;  MSC/AFC Diffractometer Control Software (Molecular Structure Corporation,
1988)
;
_computing_data_reduction 'TEXSAN (Molecular Structure Corporation, 1995)'
_computing_molecular_graphics 'ORTEPII (Johnson, 1976)'
_computing_publication_material 'TEXSAN and  PLATON (Spek, 1990)'
_computing_structure_refinement TEXSAN
_computing_structure_solution 'SHELXS86 (Sheldrick, 1985)'
_diffrn_ambient_temperature 296
_diffrn_measurement_device AFC5S
_diffrn_measurement_method '\w scans '
_diffrn_radiation_monochromator graphite
_diffrn_radiation_source 'X-ray tube'
_diffrn_radiation_type MoK\a
_diffrn_radiation_wavelength 0.71073
_diffrn_reflns_av_R_equivalents 0.026
_diffrn_reflns_limit_h_max 10
_diffrn_reflns_limit_h_min 0
_diffrn_reflns_limit_k_max 35
_diffrn_reflns_limit_k_min 0
_diffrn_reflns_limit_l_max 5
_diffrn_reflns_limit_l_min -6
_diffrn_reflns_number 1268
_diffrn_reflns_theta_max 27.53
_diffrn_reflns_theta_min 2.00
_diffrn_standards_decay_% '+-1.0 (average maximum relative intensity)'
_diffrn_standards_interval_count 150
_diffrn_standards_number 6
_exptl_absorpt_coefficient_mu 0.108
_exptl_absorpt_correction_type none
_exptl_crystal_colour colorless
_exptl_crystal_density_diffrn 1.378
_exptl_crystal_density_meas ?
_exptl_crystal_description 'cut plate '
_exptl_crystal_F_000 440
_exptl_crystal_size_max 0.46
_exptl_crystal_size_mid 0.42
_exptl_crystal_size_min 0.19
_refine_diff_density_max 0.22
_refine_diff_density_min -0.17
_refine_ls_extinction_coef '1.6(2) \\times 10^-6^'
_refine_ls_extinction_method 'Zachariasen, 1963, 1968'
_refine_ls_goodness_of_fit_obs 1.85
_refine_ls_hydrogen_treatment mixed
_refine_ls_matrix_type full
_refine_ls_number_parameters 155
_refine_ls_number_reflns 1239
_refine_ls_R_factor_gt 0.032
_refine_ls_shift/esd_max 0.0003
_refine_ls_structure_factor_coef Fsqd
_refine_ls_weighting_details 'w = 1/\s^2^(F^2^)'
_refine_ls_weighting_scheme calc
_refine_ls_wR_factor_obs .055
_reflns_number_gt 1092
_reflns_number_total 1239
_reflns_threshold_expression 'I >2\s I'
_cod_data_source_file fr1183.cif
_cod_data_source_block quinolinium-4-carboxylate_dihydrate
_cod_depositor_comments
;
The following automatic conversions were performed:
'_symmetry_cell_setting' value 'Monoclinic' changed to 'monoclinic'
according to '/home/saulius/struct/CIF-dictionaries/cif_core.dic'
dictionary named 'cif_core.dic' version 2.4.1 from 2010-06-29.

Automatic conversion script
Id: cif_fix_enum 1527 2010-12-29 10:47:43Z saulius 

The following automatic conversions were performed:

'_atom_site_thermal_displace_type' tag value 'Uij' was replaced with
'Uani' value 15 times.

Automatic conversion script
Id: cif_fix_values 1646 2011-03-28 12:23:43Z adriana 

The following automatic conversions were performed:

'_exptl_crystal_density_meas' value 'none' was changed to '?' - the
value is perceived as not measured.

Automatic conversion script
Id: cif_fix_values 3008 2015-01-20 13:52:24Z robertas 

The following automatic conversions were performed:

'_refine_ls_weighting_scheme' value '1/\s^2^(F^2^)' was changed to
'calc'. New tag '_refine_ls_weighting_details' was created. The value
of the new tag was set to 'w = 1/\s^2^(F^2^)'.

Automatic conversion script
Id: cif_fix_values 3143 2015-03-26 13:38:13Z robertas 
;
_cod_original_cell_volume 1008.3(3)
_cod_original_sg_symbol_H-M 'C c'
_cod_original_formula_sum 'C10 H11 N1 O4'
_cod_database_code 2008567

loop_
_symmetry_equiv_pos_as_xyz
x,y,z
'x, -y, 1/2 +z'
'1/2 +x, 1/2 +y, z'
'1/2 +x, 1/2 -y, 1/2 +z'

loop_
_atom_site_aniso_label
_atom_site_aniso_U_11
_atom_site_aniso_U_22
_atom_site_aniso_U_33
_atom_site_aniso_U_12
_atom_site_aniso_U_13
_atom_site_aniso_U_23
O1 .0367(10) .0570(10) .0880(10) .0046(9) .0004(10) .0320(10)
O2 .0231(8) .0427(9) .0640(10) -.0013(7) .0038(7) .0049(8)
O3 .0580(10) .0600(10) .0410(10) .0080(10) .0120(10) .0022(9)
O4 .092(2) .0510(10) .0660(10) .0100(10) .0480(10) .0090(10)
N1 .0202(9) .0420(10) .0342(10) -.0018(8) .0040(8) .0026(8)
C2 .0340(10) .0400(10) .0330(10) -.0060(10) .0088(10) -.0040(10)
C3 .0310(10) .0380(10) .0370(10) .0019(10) .0120(10) -.0025(10)
C4 .0230(10) .0320(10) .0320(10) -.0017(9) .0074(9) .0029(9)
C5 .0340(10) .0390(10) .0330(10) -.0066(10) .0104(10) -.0017(10)
C6 .049(2) .0410(10) .0440(10) -.0070(10) .0230(10) -.0070(10)
C7 .048(2) .0400(10) .060(2) .0060(10) .0320(10) .0010(10)
C8 .0290(10) .0460(10) .0490(10) .0060(10) .0170(10) .0070(10)
C9 .0260(10) .0310(10) .0320(10) -.0007(9) .0099(9) .0050(9)
C10 .0227(10) .0330(10) .0300(10) -.0027(8) .0085(9) .0041(8)
C11 .0230(10) .0430(10) .0360(10) .0030(10) .0033(9) .0020(10)

loop_
_atom_site_label
_atom_site_fract_x
_atom_site_fract_y
_atom_site_fract_z
_atom_site_U_iso_or_equiv
_atom_site_thermal_displace_type
_atom_site_calc_flag
_atom_site_calc_attached_atom
O1 .7734 .30121(7) 1.1653 .0713(6) Uani ? ?
O2 .8234(3) .37548(6) 1.0489(6) .0494(5) Uani ? ?
O3 1.0585(4) .27006(7) 1.7356(6) .0570(6) Uani ? ?
O4 .7816(4) .47546(8) .8881(7) .0654(7) Uani ? ?
N1 .1698(3) .35847(7) .4293(6) .0354(5) Uani ? ?
C2 .2616(4) .32485(8) .3730(7) .0380(6) Uani ? ?
C3 .4423(4) .31782(8) .5728(7) .0368(6) Uani ? ?
C4 .5265(4) .34703(8) .8263(6) .0312(5) Uani ? ?
C5 .4986(4) .41330(8) 1.1540(7) .0372(6) Uani ? ?
C6 .3934(4) .44579(8) 1.2041(7) .0443(7) Uani ? ?
C7 .2108(4) .44980(9) .9959(7) .0466(8) Uani ? ?
C8 .1354(4) .42113(8) .7400(7) .0416(7) Uani ? ?
C9 .2433(3) .38766(7) .6858(6) .0309(5) Uani ? ?
C10 .4273(3) .38287(7) .8923(6) .0298(5) Uani ? ?
C11 .7247(4) .34040(8) 1.0338(7) .0382(6) Uani ? ?
H1 .048(3) .3627(8) .305(5) .060(8) Uiso ? ?
H2 .2025 .3045 .1883 .0450 Uiso calc C2
H3 .5088 .2920 .5320 .0431 Uiso calc C3
H5 .6256 .4110 1.3008 .0437 Uiso calc C5
H6 .4450 .4666 1.3868 .0520 Uiso calc C6
H7 .1368 .4735 1.0354 .0549 Uiso calc C7
H8 .0076 .4239 .5962 .0489 Uiso calc C8
H9 .980(4) .2789(10) 1.571(7) .070(10) Uiso ? ?
H10 1.124(5) .2470(10) 1.657(9) .130(10) Uiso ? ?
H11 .782(6) .4440(10) .915(9) .130(10) Uiso ? ?
H12 .774(5) .4890(10) 1.031(7) .090(10) Uiso ? ?

loop_
_atom_type_symbol
_atom_type_scat_dispersion_real
_atom_type_scat_dispersion_imag
_atom_type_scat_source
H 0 0 'Stewart et al. (1965)'
C .003 .002 'Creagh & McAuley (1992)'
N .006 .003 'Creagh & McAuley (1992)'
O .011 .006 'Creagh & McAuley (1992)'

loop_
_geom_angle_atom_site_label_1
_geom_angle_atom_site_label_2
_geom_angle_atom_site_label_3
_geom_angle
_geom_angle_publ_flag
H9 O3 H10 98(2) no
H11 O4 H12 107(3) no
C2 N1 C9 122.7(2) yes
C2 N1 H1 122.0(10) no
C9 N1 H1 115.0(10) no
N1 C2 C3 120.7(2) no
N1 C2 H2 119.7 no
C3 C2 H2 119.7 no
C2 C3 C4 119.8(2) no
C2 C3 H3 120.0 no
C4 C3 H3 120.1 no
C3 C4 C10 119.8(2) no
C3 C4 C11 119.3(2) yes
C10 C4 C11 120.9(2) yes
C6 C5 C10 120.8(2) no
C6 C5 H5 119.6 no
C10 C5 H5 119.6 no
C5 C6 C7 120.6(2) no
C5 C6 H6 119.8 no
C7 C6 H6 119.6 no
C6 C7 C8 120.8(2) no
C6 C7 H7 119.6 no
C8 C7 H7 119.6 no
C7 C8 C9 118.9(2) no
C7 C8 H8 120.5 no
C9 C8 H8 120.6 no
N1 C9 C8 119.8(2) no
N1 C9 C10 118.9(2) no
C8 C9 C10 121.3(2) no
C4 C10 C5 124.5(2) no
C4 C10 C9 117.9(2) no
C5 C10 C9 117.5(2) no
O1 C11 O2 126.4(2) yes
O1 C11 C4 117.2(2) yes
O2 C11 C4 116.4(2) yes

loop_
_geom_bond_atom_site_label_1
_geom_bond_atom_site_label_2
_geom_bond_site_symmetry_1
_geom_bond_site_symmetry_2
_geom_bond_distance
_geom_bond_publ_flag
O1 C11 ? ? 1.225(3) yes
O2 C11 ? ? 1.254(3) yes
O3 H9 ? ? .81(3) no
O3 H10 ? ? 1.03(4) no
O4 H11 ? ? .87(3) no
O4 H12 ? ? .82(3) no
N1 C2 ? ? 1.314(3) no
N1 C9 ? ? 1.374(3) no
N1 H1 ? ? .93(2) no
C2 C3 ? ? 1.396(3) no
C2 H2 ? ? .981 no
C3 C4 ? ? 1.370(3) no
C3 H3 ? ? .981 no
C4 C10 ? ? 1.423(3) no
C4 C11 ? ? 1.516(3) no
C5 C6 ? ? 1.359(3) no
C5 C10 ? ? 1.412(3) no
C5 H5 ? ? .980 no
C6 C7 ? ? 1.407(3) no
C6 H6 ? ? .979 no
C7 C8 ? ? 1.365(3) no
C7 H7 ? ? .980 no
C8 C9 ? ? 1.403(3) no
C8 H8 ? ? .982 no
C9 C10 ? ? 1.416(3) no

loop_
_geom_hbond_atom_site_label_D
_geom_hbond_atom_site_label_H
_geom_hbond_atom_site_label_A
_geom_hbond_site_symmetry_A
_geom_hbond_distance_DH
_geom_hbond_distance_HA
_geom_hbond_distance_DA
_geom_hbond_angle_DHA
_geom_hbond_publ_flag
N1 H1 O2 1_454 0.93(2) 1.76(3) 2.688(2) 174(2) yes
O3 H9 O1 ? 0.81(3) 2.04(3) 2.852(3) 177(3) yes
O3 H10 O1 4_555 1.03(4) 1.81(4) 2.797(3) 159(3) yes
O4 H11 O2 ? 0.87(3) 1.98(3) 2.837(2) 169(4) yes
O4 H12 O4 2_565 0.82(3) 1.98(3) 2.794(2) 173(4) yes
C2 H2 O3 1_453 0.98 2.19 3.165(3) 171 yes
C3 H3 O3 4_453 0.98 2.40 3.318(3) 156 yes
